data_4027890
loop_
_publ_author_name
'S\'ebastien Schmitt'
'Richard C. D. Brown'
'C\'ecile Perrio'

_publ_section_title
;
 Diastereoselective Syntheses of (3R*,4R*)- and
 (3R*,4S*)-4-Aryl-3-methyl-4-piperidinemethanol and Fluoro Analogues
;
_journal_name_full 'Journal of Organic Chemistry'
_journal_page_first 1222
_journal_page_last 1229
_journal_paper_doi 10.1021/jo302303h
_journal_volume 78
_journal_year 2013
_chemical_compound_source 'Schmitt Sebastien'
_chemical_formula_sum 'C21 H30 N2 O3'
_chemical_formula_weight 358.47
_space_group_IT_number 14
_symmetry_cell_setting monoclinic
_symmetry_space_group_name_Hall '-P 2ybc'
_symmetry_space_group_name_H-M 'P 1 21/c 1'
_atom_sites_solution_hydrogens geom
_atom_sites_solution_primary direct
_atom_sites_solution_secondary difmap
_audit_creation_method SHELXL-97
_cell_angle_alpha 90.00
_cell_angle_beta 112.905(5)
_cell_angle_gamma 90.00
_cell_formula_units_Z 4
_cell_length_a 11.523(4)
_cell_length_b 20.652(6)
_cell_length_c 9.308(3)
_cell_measurement_reflns_used 4757
_cell_measurement_temperature 100(2)
_cell_measurement_theta_max 31.2
_cell_measurement_theta_min 2.8
_cell_volume 2040.4(11)
_computing_cell_refinement
;
CrystalClear-SM Expert 2.0 r7 (Rigaku, 2011)
;
_computing_data_collection
;
CrystalClear-SM Expert 2.0 r7 (Rigaku, 2011)
;
_computing_data_reduction
;
CrystalClear-SM Expert 2.0 r7 (Rigaku, 2011)
;
_computing_molecular_graphics
;
Images generated using CrystalMaker: a crystal and molecular 
structures program for Mac and Windows. CrystalMaker Software Ltd, 
Oxford, England (www.crystalmaker.com)
;
_computing_publication_material 'WINGX (Farrugia, 1998)'
_computing_structure_refinement 'SHELXL-97 (Sheldrick, 2008)'
_computing_structure_solution 'SHELXS-97 (Sheldrick, 1997)'
_diffrn_ambient_temperature 100(2)
_diffrn_detector 'CCD plate'
_diffrn_detector_area_resol_mean 28.5714
_diffrn_detector_type 'Rigaku HG Saturn724+ (2x2 bin mode)'
_diffrn_measured_fraction_theta_full 0.996
_diffrn_measured_fraction_theta_max 0.996
_diffrn_measurement_device 'four-circle \k diffractometer'
_diffrn_measurement_device_type 'Rigaku AFC12 (Right)'
_diffrn_measurement_method 'profile data from \w-scans'
_diffrn_measurement_specimen_support 'MiTeGen MicroMesh'
_diffrn_radiation_collimation 'Confocal mirrors, HF Varimax '
_diffrn_radiation_type MoK\a
_diffrn_radiation_wavelength 0.71075
_diffrn_reflns_av_R_equivalents 0.1381
_diffrn_reflns_av_sigmaI/netI 0.1705
_diffrn_reflns_limit_h_max 11
_diffrn_reflns_limit_h_min -13
_diffrn_reflns_limit_k_max 24
_diffrn_reflns_limit_k_min -24
_diffrn_reflns_limit_l_max 11
_diffrn_reflns_limit_l_min -9
_diffrn_reflns_number 11525
_diffrn_reflns_theta_full 25.02
_diffrn_reflns_theta_max 25.02
_diffrn_reflns_theta_min 3.09
_diffrn_source 'Rotating Anode'
_diffrn_source_current 55.0
_diffrn_source_power 2.475
_diffrn_source_voltage 45.0
_exptl_absorpt_coefficient_mu 0.078
_exptl_absorpt_correction_T_max 0.9992
_exptl_absorpt_correction_T_min 0.9961
_exptl_absorpt_correction_type multi-scan
_exptl_absorpt_process_details
;
Jacobson, R. (1998). REQAB. Private communication to the 
Rigaku Corporation, Tokyo, Japan.
;
_exptl_crystal_colour Colourless
_exptl_crystal_density_diffrn 1.167
_exptl_crystal_description Plate
_exptl_crystal_F_000 776
_exptl_crystal_size_max 0.05
_exptl_crystal_size_mid 0.04
_exptl_crystal_size_min 0.01
_refine_diff_density_max 0.310
_refine_diff_density_min -0.288
_refine_diff_density_rms 0.067
_refine_ls_extinction_method none
_refine_ls_goodness_of_fit_ref 1.171
_refine_ls_hydrogen_treatment constr
_refine_ls_matrix_type full
_refine_ls_number_parameters 241
_refine_ls_number_reflns 3589
_refine_ls_number_restraints 0
_refine_ls_restrained_S_all 1.171
_refine_ls_R_factor_all 0.1862
_refine_ls_R_factor_gt 0.1226
_refine_ls_shift/su_max 0.002
_refine_ls_shift/su_mean 0.000
_refine_ls_structure_factor_coef Fsqd
_refine_ls_weighting_details 'calc w=1/[\s^2^(Fo^2^)+(0.0512P)^2^+1.0429P] where P=(Fo^2^+2Fc^2^)/3'
_refine_ls_weighting_scheme calc
_refine_ls_wR_factor_gt 0.1956
_refine_ls_wR_factor_ref 0.2219
_reflns_number_gt 2245
_reflns_number_total 3589
_reflns_threshold_expression >2\s(I)
_cod_data_source_file jo302303h_si_001.cif
_cod_data_source_block 2012sot0041
_cod_original_cell_volume 2040.4(10)
_cod_database_code 4027890

loop_
_symmetry_equiv_pos_as_xyz
'x, y, z'
'-x, y+1/2, -z+1/2'
'-x, -y, -z'
'x, -y-1/2, z-1/2'

loop_
_atom_site_label
_atom_site_type_symbol
_atom_site_fract_x
_atom_site_fract_y
_atom_site_fract_z
_atom_site_U_iso_or_equiv
_atom_site_adp_type
_atom_site_occupancy
_atom_site_symmetry_multiplicity
_atom_site_calc_flag
_atom_site_refinement_flags
O1 O 0.9561(3) 0.63514(16) 2.0270(4) 0.0195(9) Uani 1 1 d .
O2 O 0.8721(3) 0.73677(16) 1.9849(4) 0.0207(9) Uani 1 1 d .
O3 O 0.3105(3) 0.55800(16) 0.9827(4) 0.0197(9) Uani 1 1 d .
N1 N 0.7838(4) 0.65435(18) 1.8154(5) 0.0150(10) Uani 1 1 d .
N2 N 0.4323(4) 0.56582(19) 1.5788(5) 0.0199(11) Uani 1 1 d .
C1 C 1.0627(5) 0.6524(2) 2.1720(6) 0.0189(12) Uani 1 1 d .
C2 C 1.1294(5) 0.5877(2) 2.2247(6) 0.0240(13) Uani 1 1 d .
H2A H 1.0713 0.5568 2.2413 0.036 Uiso 1 1 calc R
H2B H 1.2029 0.5937 2.3224 0.036 Uiso 1 1 calc R
H2C H 1.1567 0.5711 2.1444 0.036 Uiso 1 1 calc R
C3 C 1.0153(6) 0.6770(3) 2.2927(7) 0.0399(17) Uani 1 1 d .
H3A H 0.9736 0.7189 2.2592 0.060 Uiso 1 1 calc R
H3B H 1.0865 0.6822 2.3931 0.060 Uiso 1 1 calc R
H3C H 0.9552 0.6459 2.3040 0.060 Uiso 1 1 calc R
C4 C 1.1504(5) 0.6993(3) 2.1384(7) 0.0323(15) Uani 1 1 d .
H4A H 1.1799 0.6799 2.0625 0.048 Uiso 1 1 calc R
H4B H 1.2229 0.7087 2.2352 0.048 Uiso 1 1 calc R
H4C H 1.1052 0.7396 2.0957 0.048 Uiso 1 1 calc R
C5 C 0.8715(5) 0.6806(2) 1.9469(6) 0.0149(12) Uani 1 1 d .
C6 C 0.7742(5) 0.5853(2) 1.7771(6) 0.0193(13) Uani 1 1 d .
H6A H 0.7102 0.5650 1.8090 0.023 Uiso 1 1 calc R
H6B H 0.8561 0.5640 1.8349 0.023 Uiso 1 1 calc R
C7 C 0.7371(5) 0.5760(2) 1.6018(6) 0.0178(13) Uani 1 1 d .
H7A H 0.7263 0.5292 1.5771 0.021 Uiso 1 1 calc R
H7B H 0.8060 0.5921 1.5728 0.021 Uiso 1 1 calc R
C8 C 0.6145(5) 0.6118(2) 1.5043(6) 0.0140(12) Uani 1 1 d .
C9 C 0.6289(5) 0.6856(2) 1.5500(6) 0.0146(12) Uani 1 1 d .
H9 H 0.6961 0.7045 1.5199 0.018 Uiso 1 1 calc R
C10 C 0.6707(5) 0.6924(2) 1.7279(6) 0.0201(13) Uani 1 1 d .
H10A H 0.6877 0.7386 1.7568 0.024 Uiso 1 1 calc R
H10B H 0.6011 0.6782 1.7577 0.024 Uiso 1 1 calc R
C11 C 0.5081(5) 0.7240(3) 1.4684(6) 0.0243(14) Uani 1 1 d .
H11A H 0.4419 0.7072 1.4997 0.037 Uiso 1 1 calc R
H11B H 0.4814 0.7198 1.3552 0.037 Uiso 1 1 calc R
H11C H 0.5232 0.7698 1.4979 0.037 Uiso 1 1 calc R
C12 C 0.5114(5) 0.5852(2) 1.5443(6) 0.0160(12) Uani 1 1 d .
C13 C 0.5818(5) 0.6038(2) 1.3279(6) 0.0161(12) Uani 1 1 d .
C14 C 0.4619(5) 0.5834(2) 1.2268(6) 0.0146(12) Uani 1 1 d .
H14 H 0.4001 0.5734 1.2674 0.018 Uiso 1 1 calc R
C15 C 0.4324(5) 0.5774(2) 1.0679(6) 0.0159(12) Uani 1 1 d .
C16 C 0.5224(5) 0.5892(2) 1.0072(6) 0.0175(12) Uani 1 1 d .
H16 H 0.5037 0.5832 0.8993 0.021 Uiso 1 1 calc R
C17 C 0.6412(5) 0.6100(2) 1.1077(6) 0.0194(13) Uani 1 1 d .
H17 H 0.7032 0.6188 1.0666 0.023 Uiso 1 1 calc R
C18 C 0.6713(5) 0.6183(2) 1.2653(6) 0.0187(13) Uani 1 1 d .
H18 H 0.7524 0.6337 1.3309 0.022 Uiso 1 1 calc R
C19 C 0.2621(5) 0.5593(2) 0.8143(6) 0.0183(12) Uani 1 1 d .
H19 H 0.3210 0.5355 0.7773 0.022 Uiso 1 1 calc R
C20 C 0.1363(5) 0.5236(3) 0.7612(6) 0.0304(15) Uani 1 1 d .
H20A H 0.1493 0.4804 0.8082 0.046 Uiso 1 1 calc R
H20B H 0.1009 0.5196 0.6473 0.046 Uiso 1 1 calc R
H20C H 0.0778 0.5480 0.7940 0.046 Uiso 1 1 calc R
C21 C 0.2457(5) 0.6280(3) 0.7541(7) 0.0316(15) Uani 1 1 d .
H21A H 0.1826 0.6500 0.7831 0.047 Uiso 1 1 calc R
H21B H 0.2176 0.6276 0.6403 0.047 Uiso 1 1 calc R
H21C H 0.3262 0.6510 0.8000 0.047 Uiso 1 1 calc R

loop_
_atom_site_aniso_label
_atom_site_aniso_U_11
_atom_site_aniso_U_22
_atom_site_aniso_U_33
_atom_site_aniso_U_23
_atom_site_aniso_U_13
_atom_site_aniso_U_12
O1 0.013(2) 0.019(2) 0.018(2) -0.0007(16) -0.0036(17) 0.0024(16)
O2 0.018(2) 0.014(2) 0.027(2) -0.0088(17) 0.0068(19) 0.0000(16)
O3 0.016(2) 0.027(2) 0.013(2) -0.0033(17) 0.0018(18) -0.0078(16)
N1 0.019(3) 0.012(2) 0.009(2) -0.0012(19) 0.000(2) 0.0055(19)
N2 0.020(3) 0.019(2) 0.021(3) 0.000(2) 0.008(2) -0.004(2)
C1 0.009(3) 0.022(3) 0.019(3) -0.001(3) -0.001(3) -0.001(2)
C2 0.018(3) 0.029(3) 0.020(3) 0.002(3) 0.001(3) -0.002(3)
C3 0.031(4) 0.059(4) 0.022(4) -0.004(3) 0.002(3) 0.019(3)
C4 0.021(3) 0.030(3) 0.037(4) 0.005(3) 0.002(3) -0.005(3)
C5 0.014(3) 0.021(3) 0.008(3) 0.001(2) 0.002(2) 0.002(2)
C6 0.028(3) 0.012(3) 0.017(3) 0.000(2) 0.007(3) 0.000(2)
C7 0.016(3) 0.015(3) 0.021(3) -0.004(2) 0.006(3) 0.007(2)
C8 0.009(3) 0.018(3) 0.012(3) 0.004(2) 0.003(2) 0.004(2)
C9 0.012(3) 0.016(3) 0.012(3) 0.003(2) 0.001(2) -0.001(2)
C10 0.015(3) 0.016(3) 0.027(3) -0.005(2) 0.005(3) -0.001(2)
C11 0.022(3) 0.023(3) 0.024(4) 0.003(3) 0.004(3) 0.004(2)
C12 0.020(3) 0.010(3) 0.015(3) 0.002(2) 0.005(3) 0.000(2)
C13 0.018(3) 0.013(3) 0.016(3) 0.002(2) 0.006(3) 0.001(2)
C14 0.014(3) 0.015(3) 0.015(3) 0.000(2) 0.005(2) -0.001(2)
C15 0.011(3) 0.016(3) 0.018(3) -0.003(2) 0.003(3) -0.001(2)
C16 0.027(3) 0.014(3) 0.014(3) 0.000(2) 0.011(3) 0.004(2)
C17 0.018(3) 0.023(3) 0.019(3) 0.000(2) 0.009(3) -0.002(2)
C18 0.010(3) 0.022(3) 0.020(3) -0.001(2) 0.002(3) -0.008(2)
C19 0.015(3) 0.025(3) 0.010(3) -0.003(2) -0.001(2) 0.005(2)
C20 0.017(3) 0.043(4) 0.022(4) -0.010(3) -0.003(3) -0.002(3)
C21 0.030(4) 0.034(4) 0.029(4) 0.006(3) 0.009(3) 0.010(3)

loop_
_atom_type_symbol
_atom_type_description
_atom_type_scat_dispersion_real
_atom_type_scat_dispersion_imag
_atom_type_scat_source
C C 0.0033 0.0016 'International Tables Vol C Tables 4.2.6.8 and 6.1.1.4'
H H 0.0000 0.0000 'International Tables Vol C Tables 4.2.6.8 and 6.1.1.4'
N N 0.0061 0.0033 'International Tables Vol C Tables 4.2.6.8 and 6.1.1.4'
O O 0.0106 0.0060 'International Tables Vol C Tables 4.2.6.8 and 6.1.1.4'

loop_
_geom_angle_atom_site_label_1
_geom_angle_atom_site_label_2
_geom_angle_atom_site_label_3
_geom_angle
C5 O1 C1 120.2(4)
C15 O3 C19 119.7(4)
C5 N1 C6 124.5(4)
C5 N1 C10 118.3(4)
C6 N1 C10 114.8(4)
O1 C1 C3 110.4(4)
O1 C1 C4 110.5(4)
C3 C1 C4 113.6(5)
O1 C1 C2 102.6(4)
C3 C1 C2 109.7(4)
C4 C1 C2 109.4(4)
O2 C5 O1 125.7(5)
O2 C5 N1 124.2(5)
O1 C5 N1 110.1(4)
N1 C6 C7 110.2(4)
C6 C7 C8 112.3(4)
C12 C8 C7 108.4(4)
C12 C8 C13 109.9(4)
C7 C8 C13 111.3(4)
C12 C8 C9 107.5(4)
C7 C8 C9 109.2(4)
C13 C8 C9 110.3(4)
C11 C9 C10 109.3(4)
C11 C9 C8 112.9(4)
C10 C9 C8 109.6(4)
N1 C10 C9 112.7(4)
N2 C12 C8 178.0(5)
C18 C13 C14 118.6(5)
C18 C13 C8 120.4(5)
C14 C13 C8 121.0(4)
C15 C14 C13 120.8(5)
O3 C15 C16 125.2(5)
O3 C15 C14 114.3(4)
C16 C15 C14 120.5(5)
C15 C16 C17 118.6(5)
C18 C17 C16 121.8(5)
C17 C18 C13 119.6(5)
O3 C19 C21 111.0(4)
O3 C19 C20 105.0(4)
C21 C19 C20 111.5(4)

loop_
_geom_bond_atom_site_label_1
_geom_bond_atom_site_label_2
_geom_bond_distance
O1 C5 1.350(6)
O1 C1 1.472(6)
O2 C5 1.212(5)
O3 C15 1.376(6)
O3 C19 1.445(5)
N1 C5 1.360(6)
N1 C6 1.463(6)
N1 C10 1.468(6)
N2 C12 1.151(6)
C1 C3 1.516(7)
C1 C4 1.518(7)
C1 C2 1.524(7)
C6 C7 1.529(6)
C7 C8 1.539(6)
C8 C12 1.482(6)
C8 C13 1.544(7)
C8 C9 1.574(6)
C9 C11 1.524(6)
C9 C10 1.540(7)
C13 C18 1.400(6)
C13 C14 1.401(6)
C14 C15 1.388(7)
C15 C16 1.382(6)
C16 C17 1.391(7)
C17 C18 1.380(7)
C19 C21 1.511(7)
C19 C20 1.527(7)
